data_4322008
loop_
_publ_author_name
'Hiroshige Ishino'
'Shin'ichi Tokunaga'
'Hidetake Seino'
'Youichi Ishii'
'Masanobu Hidai'

_publ_contact_author
;
    Masanobu Hidai
 Department of Chemistry and Biotechnology, Graduate School of Engineering,
The University of Tokyo, Hongo, Bunkyo-ku, Tokyo 113-8656, Japan
;
_publ_contact_author_fax ' +81-3-5800-6945 '
_publ_contact_author_phone ' +81-3-5800-6945 ext 7261 '
_publ_section_title
;
 Synthesis and Structures of Tungsten (1-Pyridinio)imido Complexes and
 Their Facile N-N Bond Cleavage1
;
_journal_name_full 'Inorganic Chemistry'
_journal_page_first 2489
_journal_page_last 2496
_journal_paper_doi 10.1021/ic981116n
_journal_volume 38
_journal_year 1999
_chemical_formula_sum 'C17 H23 Cl2 N O P2 W'
_space_group_IT_number 14
_symmetry_cell_setting monoclinic
_symmetry_Int_Tables_number 14
_symmetry_space_group_name_Hall '-P 2yab'
_symmetry_space_group_name_H-M 'P 1 21/a 1'
_audit_creation_date 'Mon Aug 17 14:38:10 1998'
_audit_creation_method 'from TEXRAY.INF file'
_cell_angle_alpha 90
_cell_angle_beta 110.755(4)
_cell_angle_gamma 90
_cell_formula_units_Z 4.00
_cell_length_a 13.0529(8)
_cell_length_b 9.985(2)
_cell_length_c 18.070(1)
_cell_measurement_reflns_used 25
_cell_measurement_temperature 20.0
_cell_measurement_theta_max 39.81
_cell_measurement_theta_min 38.66
_cell_volume 2202.3(5)
_computing_cell_refinement 'MSC/AFC Diffractometer Control'
_computing_data_collection 'MSC/AFC Diffractometer Control'
_computing_data_reduction 'teXsan: PROCESS (MSC)'
_computing_publication_material 'teXsan: FINISH (MSC)'
_computing_structure_refinement 'teXsan: LS (MSC)'
_computing_structure_solution 'DIRDIF92 (PATTY)'
_diffrn_ambient_temperature 20.0
_diffrn_measurement_device AFC7R
_diffrn_measurement_method 'omega/2-theta scans'
_diffrn_orient_matrix_UB_11 -0.03487
_diffrn_orient_matrix_UB_12 0.00455
_diffrn_orient_matrix_UB_13 -0.05894
_diffrn_orient_matrix_UB_21 -0.07410
_diffrn_orient_matrix_UB_22 -0.00523
_diffrn_orient_matrix_UB_23 0.00446
_diffrn_orient_matrix_UB_31 -0.00229
_diffrn_orient_matrix_UB_32 0.09991
_diffrn_orient_matrix_UB_33 0.00292
_diffrn_radiation_monochromator graphite
_diffrn_radiation_source 'X-ray tube'
_diffrn_radiation_type MoKalpha
_diffrn_radiation_wavelength 0.7107
_diffrn_reflns_av_R_equivalents 1.63
_diffrn_reflns_limit_h_max 16
_diffrn_reflns_limit_h_min 0
_diffrn_reflns_limit_k_max 0
_diffrn_reflns_limit_k_min 0
_diffrn_reflns_limit_l_max 19
_diffrn_reflns_limit_l_min -5
_diffrn_reflns_number 5564
_diffrn_reflns_theta_max 27.5215
_diffrn_standards_decay_% -0.90
_diffrn_standards_interval_count 150
_diffrn_standards_number 3
_exptl_absorpt_coefficient_mu_cm 56.434
_exptl_absorpt_correction_T_max 1.000
_exptl_absorpt_correction_T_min 0.789
_exptl_absorpt_correction_type psi-scan
_exptl_crystal_colour brown
_exptl_crystal_density_diffrn 1.731
_exptl_crystal_description prismatic
_exptl_crystal_F_000 1112.00
_exptl_crystal_size_max 0.750
_exptl_crystal_size_mid 0.200
_exptl_crystal_size_min 0.150
_refine_diff_density_max -0.68520
_refine_diff_density_min 0.45120
_refine_ls_extinction_coef 0.00000
_refine_ls_extinction_method Zachariasen_type_2_Gaussian_isotropic
_refine_ls_goodness_of_fit_obs 1.550
_refine_ls_matrix_type full
_refine_ls_number_parameters 217
_refine_ls_number_reflns 3422
_refine_ls_number_restraints 0
_refine_ls_R_factor_obs 0.0270
_refine_ls_shift/esd_max 0.0040
_refine_ls_structure_factor_coef F
_refine_ls_weighting_scheme sigma
_refine_ls_wR_factor_obs 0.0180
_cod_data_source_file ic981116n_5.cif
_cod_data_source_block '[WCl2(NH)(CO)(PMe2Ph)2]'
_cod_original_cell_volume 2202.2(4)
_cod_original_sg_symbol_H-M 'P 21/a '
_cod_database_code 4322008

loop_
_symmetry_equiv_pos_as_xyz
'   +x,   +y,   +z'
'1/2-x,1/2+y,   -z'
'   -x,   -y,   -z'
'1/2+x,1/2-y,   +z'

loop_
_atom_site_aniso_label
_atom_site_aniso_U_11
_atom_site_aniso_U_22
_atom_site_aniso_U_33
_atom_site_aniso_U_12
_atom_site_aniso_U_13
_atom_site_aniso_U_23
W1 0.04000(10) 0.0552(1) 0.0435(1) 0.0056(1) 0.01801(8) 0.0057(1)
Cl1 0.0754(9) 0.0673(10) 0.0689(9) 0.0123(8) 0.0344(8) -0.0055(8)
Cl2 0.0464(7) 0.076(1) 0.0701(9) -0.0067(7) 0.0240(7) -0.0083(8)
P1 0.0519(8) 0.0591(10) 0.0420(8) 0.0089(7) 0.0136(7) 0.0030(7)
P2 0.071(1) 0.067(1) 0.0539(9) 0.0155(9) 0.0219(8) 0.0163(8)
O1 0.085(3) 0.110(4) 0.094(3) 0.010(3) 0.041(3) -0.038(3)
N1 0.056(2) 0.084(3) 0.061(3) -0.008(3) 0.031(2) 0.004(3)
C1 0.043(3) 0.070(4) 0.067(4) 0.006(3) 0.022(3) 0.007(3)
C2 0.113(5) 0.101(5) 0.065(4) 0.031(4) 0.057(4) 0.026(4)
C3 0.090(4) 0.077(4) 0.062(4) 0.011(4) 0.001(3) -0.016(3)
C4 0.050(3) 0.054(4) 0.038(3) 0.005(3) 0.005(2) 0.004(3)
C5 0.052(3) 0.066(4) 0.068(4) 0.009(3) 0.017(3) 0.000(3)
C6 0.071(4) 0.102(5) 0.082(4) 0.030(5) 0.022(3) -0.009(5)
C7 0.127(7) 0.071(5) 0.075(5) 0.027(5) 0.014(5) -0.014(4)
C8 0.159(8) 0.055(5) 0.089(5) -0.005(5) 0.047(5) 0.004(4)
C9 0.096(4) 0.070(4) 0.070(4) -0.004(5) 0.037(3) 0.000(4)
C10 0.214(8) 0.061(5) 0.086(5) 0.003(5) 0.039(5) 0.016(4)
C11 0.086(4) 0.177(7) 0.081(4) 0.074(5) 0.039(4) 0.053(5)
C12 0.056(3) 0.064(4) 0.051(3) 0.010(3) 0.018(3) 0.020(3)
C13 0.095(5) 0.113(6) 0.093(5) -0.021(5) 0.035(4) -0.012(5)
C14 0.137(8) 0.144(8) 0.085(6) 0.017(6) 0.003(5) -0.041(6)
C15 0.160(10) 0.18(1) 0.082(6) 0.093(9) 0.063(6) 0.044(7)
C16 0.113(7) 0.161(10) 0.127(8) 0.045(6) 0.077(6) 0.067(7)
C17 0.080(4) 0.115(6) 0.080(5) 0.003(4) 0.040(4) 0.021(4)

loop_
_atom_site_label
_atom_site_fract_x
_atom_site_fract_y
_atom_site_fract_z
_atom_site_U_iso_or_equiv
_atom_site_thermal_displace_type
_atom_site_calc_flag
_atom_site_calc_attached_atom
W1 0.19712(2) 0.21264(2) -0.23294(1) 0.04538(5) Uij ? ?
Cl1 0.1256(1) 0.3585(1) -0.15184(8) 0.0681(5) Uij ? ?
Cl2 0.02413(9) 0.0780(1) -0.26793(8) 0.0634(4) Uij ? ?
P1 0.2693(1) 0.0674(1) -0.11217(7) 0.0518(4) Uij ? ?
P2 0.0979(1) 0.3625(2) -0.34748(8) 0.0640(5) Uij ? ?
O1 0.2283(3) -0.0109(4) -0.3443(2) 0.094(2) Uij ? ?
N1 0.3256(3) 0.2762(4) -0.2227(2) 0.065(1) Uij ? ?
C1 0.2179(4) 0.0699(6) -0.3031(3) 0.059(2) Uij ? ?
C2 0.1758(4) 0.0334(6) -0.0603(3) 0.086(2) Uij ? ?
C3 0.3856(4) 0.1444(5) -0.0373(3) 0.083(2) Uij ? ?
C4 0.3194(4) -0.0931(5) -0.1290(3) 0.050(2) Uij ? ?
C5 0.4033(4) -0.0983(6) -0.1595(3) 0.063(2) Uij ? ?
C6 0.4403(5) -0.2178(9) -0.1785(3) 0.086(2) Uij ? ?
C7 0.3943(7) -0.3351(7) -0.1667(4) 0.097(3) Uij ? ?
C8 0.3119(7) -0.3338(7) -0.1371(4) 0.100(3) Uij ? ?
C9 0.2748(5) -0.2128(8) -0.1182(3) 0.077(2) Uij ? ?
C10 0.1515(6) 0.5306(6) -0.3345(4) 0.125(3) Uij ? ?
C11 -0.0460(5) 0.3877(7) -0.3662(3) 0.112(3) Uij ? ?
C12 0.1056(4) 0.3068(6) -0.4409(3) 0.057(2) Uij ? ?
C13 0.0327(5) 0.2140(7) -0.4859(4) 0.100(3) Uij ? ?
C14 0.0406(7) 0.1640(9) -0.5553(5) 0.132(4) Uij ? ?
C15 0.1215(8) 0.208(1) -0.5776(5) 0.134(5) Uij ? ?
C16 0.1989(6) 0.2995(10) -0.5338(5) 0.124(4) Uij ? ?
C17 0.1887(5) 0.3473(6) -0.4646(4) 0.089(2) Uij ? ?
H1 0.3990 0.3008 -0.2367 0.0789 Uij ? ?
H2 0.1570 0.1150 -0.0413 0.0891 Uij ? ?
H3 0.1114 -0.0079 -0.0954 0.0891 Uij ? ?
H4 0.2102 -0.0248 -0.0169 0.0891 Uij ? ?
H5 0.4156 0.0838 0.0055 0.0876 Uij ? ?
H6 0.4396 0.1659 -0.0594 0.0876 Uij ? ?
H7 0.3627 0.2238 -0.0187 0.0876 Uij ? ?
H8 0.4359 -0.0171 -0.1674 0.0775 Uij ? ?
H9 0.4974 -0.2188 -0.1997 0.0980 Uij ? ?
H10 0.4199 -0.4180 -0.1792 0.1088 Uij ? ?
H11 0.2798 -0.4155 -0.1293 0.1172 Uij ? ?
H12 0.2173 -0.2127 -0.0975 0.0895 Uij ? ?
H13 0.2251 0.5293 -0.3327 0.1238 Uij ? ?
H14 0.1085 0.5847 -0.3775 0.1238 Uij ? ?
H15 0.1493 0.5664 -0.2864 0.1238 Uij ? ?
H16 -0.0555 0.4174 -0.3191 0.1149 Uij ? ?
H17 -0.0740 0.4533 -0.4065 0.1149 Uij ? ?
H18 -0.0841 0.3058 -0.3830 0.1149 Uij ? ?
H19 -0.0244 0.1831 -0.4691 0.1162 Uij ? ?
H20 -0.0107 0.1002 -0.5863 0.1487 Uij ? ?
H21 0.1265 0.1744 -0.6255 0.1543 Uij ? ?
H22 0.2566 0.3285 -0.5504 0.1402 Uij ? ?
H23 0.2408 0.4098 -0.4331 0.1063 Uij ? ?

loop_
_atom_type_symbol
_atom_type_oxidation_number
_atom_type_number_in_cell
_atom_type_scat_dispersion_real
_atom_type_scat_dispersion_imag
_atom_type_scat_source
C 0 68 0.003 0.002 'International Tables'
H 0 92 0.000 0.000 'International Tables'
O 0 4 0.011 0.006 'International Tables'
N 0 4 0.006 0.003 'International Tables'
W 0 4 -0.849 6.872 'International Tables'
P 0 8 0.102 0.094 'International Tables'
Cl 0 8 0.148 0.159 'International Tables'

loop_
_geom_bond_atom_site_label_1
_geom_bond_atom_site_label_2
_geom_bond_distance
_geom_bond_site_symmetry_1
_geom_bond_site_symmetry_2
_geom_bond_publ_flag
? ? ? ? ? ?
